data_7021862
loop_
_publ_author_name
'Serrano, Jos\'e Luis'
'Garc\'ia, Luis'
'P\'erez, Jos\'e'
'P\'erez, Eduardo'
'Galiana, Jos\'e Miguel'
'Garc\'ia, Joaqu\'in'
'Mart\'inez, Marina'
'S\'anchez, Gregorio'
'da Silva, Ivan'

_publ_section_title
;
 New cyclometallated precursors of unsubstituted N-phenylpyrazole
 [{Pd(phpz)(\m-X)}2] (X = AcO or OH) and study of their reactivity towards
 selected ligands.
;
_journal_issue 1
_journal_name_full 'Dalton transactions (Cambridge, England : 2003)'
_journal_page_first 156
_journal_page_last 168
_journal_paper_doi 10.1039/c0dt00814a
_journal_volume 40
_journal_year 2011
_chemical_formula_moiety 'C16 H12 N2 O2 Pd'
_chemical_formula_sum 'C16 H12 N2 O2 Pd'
_chemical_formula_weight 370.68
_chemical_name_systematic
;
?
;
_space_group_IT_number 14
_symmetry_cell_setting monoclinic
_symmetry_space_group_name_Hall '-P 2yab'
_symmetry_space_group_name_H-M 'P 1 21/a 1'
_atom_sites_solution_hydrogens geom
_atom_sites_solution_primary direct
_atom_sites_solution_secondary difmap
_audit_creation_method SHELXL-97
_cell_angle_alpha 90.00
_cell_angle_beta 99.4880(10)
_cell_angle_gamma 90.00
_cell_formula_units_Z 8
_cell_length_a 14.4947(10)
_cell_length_b 12.1565(9)
_cell_length_c 15.8097(11)
_cell_measurement_temperature 100(2)
_cell_volume 2747.6(3)
_computing_structure_refinement 'SHELXL-97 (Sheldrick, 1997)'
_diffrn_ambient_temperature 100(2)
_diffrn_measured_fraction_theta_full 0.000
_diffrn_measured_fraction_theta_max 0.938
_diffrn_radiation_monochromator graphite
_diffrn_radiation_source 'fine-focus sealed tube'
_diffrn_radiation_type MoK\a
_diffrn_radiation_wavelength 0.71073
_diffrn_reflns_av_R_equivalents 0.0339
_diffrn_reflns_av_sigmaI/netI 0.0282
_diffrn_reflns_limit_h_max 19
_diffrn_reflns_limit_h_min -18
_diffrn_reflns_limit_k_max 15
_diffrn_reflns_limit_k_min -15
_diffrn_reflns_limit_l_max 20
_diffrn_reflns_limit_l_min -21
_diffrn_reflns_number 32760
_diffrn_reflns_theta_full 0.50
_diffrn_reflns_theta_max 28.68
_diffrn_reflns_theta_min 1.31
_exptl_absorpt_coefficient_mu 1.356
_exptl_absorpt_correction_T_max 0.9353
_exptl_absorpt_correction_T_min 0.7547
_exptl_absorpt_correction_type none
_exptl_absorpt_process_details SADABS
_exptl_crystal_colour yellow
_exptl_crystal_density_diffrn 1.792
_exptl_crystal_density_method 'not measured'
_exptl_crystal_description prism
_exptl_crystal_F_000 1472
_exptl_crystal_size_max 0.22
_exptl_crystal_size_mid 0.06
_exptl_crystal_size_min 0.05
_refine_diff_density_max 6.025
_refine_diff_density_min -0.864
_refine_diff_density_rms 0.183
_refine_ls_extinction_method none
_refine_ls_goodness_of_fit_ref 1.217
_refine_ls_hydrogen_treatment constr
_refine_ls_matrix_type full
_refine_ls_number_parameters 379
_refine_ls_number_reflns 6649
_refine_ls_number_restraints 0
_refine_ls_restrained_S_all 1.217
_refine_ls_R_factor_all 0.0627
_refine_ls_R_factor_gt 0.0590
_refine_ls_shift/su_max 0.000
_refine_ls_shift/su_mean 0.000
_refine_ls_structure_factor_coef Fsqd
_refine_ls_weighting_details 'calc w=1/[\s^2^(Fo^2^)+(0.0612P)^2^+12.5404P] where P=(Fo^2^+2Fc^2^)/3'
_refine_ls_weighting_scheme calc
_refine_ls_wR_factor_gt 0.1362
_refine_ls_wR_factor_ref 0.1385
_reflns_number_gt 6265
_reflns_number_total 6649
_reflns_threshold_expression >2sigma(I)
_cod_data_source_file c0dt00814a.txt
_cod_data_source_block compound2
_cod_depositor_comments 'Adding full bibliography for 7021861--7021866.cif.'
_cod_original_sg_symbol_H-M P21/a
_cod_database_code 7021862

loop_
_symmetry_equiv_pos_as_xyz
'x, y, z'
'-x+1/2, y+1/2, -z'
'-x, -y, -z'
'x-1/2, -y-1/2, z'

loop_
_atom_site_label
_atom_site_type_symbol
_atom_site_fract_x
_atom_site_fract_y
_atom_site_fract_z
_atom_site_U_iso_or_equiv
_atom_site_adp_type
_atom_site_occupancy
_atom_site_symmetry_multiplicity
_atom_site_calc_flag
_atom_site_refinement_flags
C17 C 0.1572(3) 0.4711(4) 0.5526(3) 0.0179(9) Uani 1 1 d .
C27 C -0.0308(3) 0.8146(4) 0.5057(3) 0.0206(10) Uani 1 1 d .
C21 C 0.2529(4) 0.3061(4) 0.5462(3) 0.0229(10) Uani 1 1 d .
H21 H 0.2796 0.2533 0.5131 0.027 Uiso 1 1 calc R
C20 C 0.2690(4) 0.3017(4) 0.6354(4) 0.0242(10) Uani 1 1 d .
H20 H 0.3074 0.2453 0.6640 0.029 Uiso 1 1 calc R
C22 C 0.1969(3) 0.3897(4) 0.5073(3) 0.0189(9) Uani 1 1 d .
C28 C -0.0848(4) 0.9094(5) 0.5143(4) 0.0305(12) Uani 1 1 d .
H28 H -0.1175 0.9437 0.4642 0.037 Uiso 1 1 calc R
C15 C -0.0462(4) 0.6700(5) -0.0269(4) 0.0303(12) Uani 1 1 d .
H16 H -0.0411 0.6710 -0.0860 0.036 Uiso 1 1 calc R
C14 C -0.0971(4) 0.5881(5) 0.0032(5) 0.0363(14) Uani 1 1 d .
H15 H -0.1273 0.5346 -0.0356 0.044 Uiso 1 1 calc R
C26 C -0.0275(3) 0.7790(4) 0.4199(3) 0.0226(10) Uani 1 1 d .
H26 H -0.0611 0.8235 0.3758 0.027 Uiso 1 1 calc R
Pd2 Pd 0.08481(3) 0.58272(3) 0.48063(2) 0.01738(11) Uani 1 1 d .
O4 O 0.0673(3) 0.6718(3) 0.5835(2) 0.0238(7) Uani 1 1 d .
O3 O 0.0129(3) 0.6983(3) 0.3950(2) 0.0239(7) Uani 1 1 d .
N3 N 0.1187(3) 0.4864(3) 0.3882(3) 0.0218(8) Uani 1 1 d .
C25 C 0.1982(4) 0.3429(4) 0.3507(4) 0.0273(11) Uani 1 1 d .
H23 H 0.2371 0.2796 0.3545 0.033 Uiso 1 1 calc R
N4 N 0.1754(3) 0.4008(3) 0.4171(3) 0.0198(8) Uani 1 1 d .
C18 C 0.1732(4) 0.4637(4) 0.6421(3) 0.0226(10) Uani 1 1 d .
H18 H 0.1460 0.5161 0.6752 0.027 Uiso 1 1 calc R
C32 C 0.0165(3) 0.7604(4) 0.5811(3) 0.0213(10) Uani 1 1 d .
C19 C 0.2290(4) 0.3795(4) 0.6829(4) 0.0256(11) Uani 1 1 d .
H19 H 0.2399 0.3752 0.7437 0.031 Uiso 1 1 calc R
C23 C 0.1056(4) 0.4814(5) 0.3024(4) 0.0281(11) Uani 1 1 d .
H25 H 0.0684 0.5311 0.2649 0.034 Uiso 1 1 calc R
C29 C -0.0913(4) 0.9535(5) 0.5930(4) 0.0311(12) Uani 1 1 d .
H29 H -0.1275 1.0178 0.5973 0.037 Uiso 1 1 calc R
C24 C 0.1547(4) 0.3925(5) 0.2763(4) 0.0299(12) Uani 1 1 d .
H24 H 0.1575 0.3706 0.2191 0.036 Uiso 1 1 calc R
C31 C 0.0079(4) 0.8087(5) 0.6612(4) 0.0272(11) Uani 1 1 d .
H31 H 0.0385 0.7754 0.7126 0.033 Uiso 1 1 calc R
C30 C -0.0441(4) 0.9029(5) 0.6660(4) 0.0287(12) Uani 1 1 d .
H30 H -0.0477 0.9338 0.7206 0.034 Uiso 1 1 calc R
Pd1 Pd 0.11057(2) 0.95528(3) 0.05412(2) 0.01639(11) Uani 1 1 d .
O2 O 0.0444(2) 0.8278(3) -0.0076(2) 0.0205(7) Uani 1 1 d .
O1 O 0.0805(3) 0.9035(3) 0.1725(2) 0.0228(7) Uani 1 1 d .
N1 N 0.1868(3) 1.0823(3) 0.1040(3) 0.0202(8) Uani 1 1 d .
N2 N 0.2301(3) 1.1387(3) 0.0474(3) 0.0208(8) Uani 1 1 d .
C1 C 0.1480(3) 1.0138(4) -0.0512(3) 0.0188(9) Uani 1 1 d .
C16 C -0.0016(3) 0.7522(4) 0.0271(3) 0.0205(10) Uani 1 1 d .
C6 C 0.2091(3) 1.1042(4) -0.0392(3) 0.0199(9) Uani 1 1 d .
C10 C 0.0322(4) 0.8209(4) 0.1803(3) 0.0231(10) Uani 1 1 d .
H10 H 0.0217 0.8056 0.2368 0.028 Uiso 1 1 calc R
C2 C 0.1235(4) 0.9758(4) -0.1347(3) 0.0240(10) Uani 1 1 d .
H2 H 0.0821 0.9150 -0.1461 0.029 Uiso 1 1 calc R
C4 C 0.2196(4) 1.1147(5) -0.1868(4) 0.0303(12) Uani 1 1 d .
H4 H 0.2436 1.1475 -0.2332 0.036 Uiso 1 1 calc R
C9 C 0.2869(4) 1.2169(4) 0.0885(4) 0.0264(11) Uani 1 1 d .
H7 H 0.3243 1.2672 0.0629 0.032 Uiso 1 1 calc R
C5 C 0.2454(4) 1.1553(4) -0.1044(4) 0.0252(11) Uani 1 1 d .
H5 H 0.2867 1.2162 -0.0932 0.030 Uiso 1 1 calc R
C11 C -0.0092(3) 0.7465(4) 0.1165(3) 0.0217(10) Uani 1 1 d .
C12 C -0.0623(4) 0.6587(4) 0.1451(4) 0.0279(11) Uani 1 1 d .
H13 H -0.0673 0.6541 0.2041 0.033 Uiso 1 1 calc R
C8 C 0.2807(4) 1.2100(5) 0.1735(4) 0.0300(12) Uani 1 1 d .
H8 H 0.3131 1.2541 0.2185 0.036 Uiso 1 1 calc R
C7 C 0.2178(4) 1.1263(4) 0.1816(3) 0.0248(10) Uani 1 1 d .
H9 H 0.1994 1.1035 0.2338 0.030 Uiso 1 1 calc R
C3 C 0.1586(4) 1.0256(4) -0.2015(3) 0.0255(11) Uani 1 1 d .
H3 H 0.1407 0.9986 -0.2582 0.031 Uiso 1 1 calc R
C13 C -0.1055(4) 0.5818(5) 0.0901(4) 0.0338(13) Uani 1 1 d .
H14 H -0.1409 0.5246 0.1102 0.041 Uiso 1 1 calc R

loop_
_atom_site_aniso_label
_atom_site_aniso_U_11
_atom_site_aniso_U_22
_atom_site_aniso_U_33
_atom_site_aniso_U_23
_atom_site_aniso_U_13
_atom_site_aniso_U_12
C17 0.017(2) 0.012(2) 0.025(2) -0.0020(17) 0.0048(18) -0.0026(16)
C27 0.020(2) 0.013(2) 0.029(3) 0.0010(18) 0.0041(19) -0.0005(18)
C21 0.022(2) 0.015(2) 0.032(3) -0.0008(19) 0.004(2) -0.0026(18)
C20 0.021(2) 0.017(2) 0.034(3) 0.008(2) 0.005(2) -0.0008(19)
C22 0.020(2) 0.016(2) 0.022(2) 0.0011(18) 0.0054(18) -0.0044(18)
C28 0.026(3) 0.024(3) 0.041(3) -0.003(2) 0.006(2) 0.004(2)
C15 0.027(3) 0.030(3) 0.034(3) -0.004(2) 0.002(2) -0.003(2)
C14 0.027(3) 0.028(3) 0.053(4) -0.003(3) 0.006(3) -0.008(2)
C26 0.020(2) 0.020(2) 0.026(3) 0.003(2) 0.0014(19) 0.0003(19)
Pd2 0.01822(19) 0.01411(18) 0.01996(19) -0.00151(13) 0.00361(14) -0.00029(13)
O4 0.0284(19) 0.0201(17) 0.0224(17) -0.0029(14) 0.0027(14) 0.0061(15)
O3 0.0266(18) 0.0222(18) 0.0228(18) 0.0000(14) 0.0038(14) 0.0001(15)
N3 0.024(2) 0.0173(19) 0.024(2) -0.0030(16) 0.0043(17) 0.0000(16)
C25 0.031(3) 0.022(3) 0.028(3) -0.006(2) 0.005(2) 0.002(2)
N4 0.024(2) 0.0144(19) 0.021(2) -0.0028(15) 0.0049(16) 0.0016(16)
C18 0.020(2) 0.021(2) 0.028(3) -0.001(2) 0.008(2) -0.0012(19)
C32 0.017(2) 0.017(2) 0.029(3) -0.0041(19) 0.0034(19) -0.0018(18)
C19 0.024(3) 0.025(3) 0.028(3) 0.005(2) 0.006(2) -0.001(2)
C23 0.033(3) 0.027(3) 0.025(3) -0.001(2) 0.005(2) 0.002(2)
C29 0.020(2) 0.026(3) 0.048(4) -0.008(2) 0.008(2) 0.006(2)
C24 0.037(3) 0.028(3) 0.024(3) -0.007(2) 0.005(2) 0.001(2)
C31 0.023(2) 0.031(3) 0.028(3) -0.009(2) 0.003(2) 0.003(2)
C30 0.020(2) 0.031(3) 0.036(3) -0.015(2) 0.008(2) 0.001(2)
Pd1 0.01595(18) 0.01215(18) 0.02154(19) 0.00104(13) 0.00442(13) -0.00011(12)
O2 0.0228(17) 0.0176(16) 0.0214(17) -0.0004(13) 0.0044(14) -0.0033(14)
O1 0.0246(18) 0.0216(18) 0.0232(18) -0.0019(14) 0.0065(14) -0.0044(14)
N1 0.019(2) 0.0145(19) 0.028(2) 0.0015(16) 0.0068(17) 0.0022(15)
N2 0.022(2) 0.0119(18) 0.029(2) 0.0012(16) 0.0065(17) -0.0005(15)
C1 0.021(2) 0.010(2) 0.025(2) 0.0019(18) 0.0034(19) 0.0037(17)
C16 0.018(2) 0.015(2) 0.029(3) 0.0027(19) 0.0042(19) 0.0044(18)
C6 0.018(2) 0.013(2) 0.029(3) 0.0013(18) 0.0030(19) 0.0027(17)
C10 0.022(2) 0.025(2) 0.023(2) 0.006(2) 0.0054(19) 0.003(2)
C2 0.027(3) 0.017(2) 0.027(3) 0.0026(19) 0.002(2) 0.0016(19)
C4 0.034(3) 0.029(3) 0.030(3) 0.010(2) 0.014(2) 0.005(2)
C9 0.022(2) 0.017(2) 0.040(3) -0.002(2) 0.006(2) -0.0036(19)
C5 0.025(2) 0.018(2) 0.034(3) 0.009(2) 0.010(2) 0.003(2)
C11 0.017(2) 0.017(2) 0.031(3) 0.003(2) 0.0046(19) 0.0004(18)
C12 0.022(2) 0.022(3) 0.041(3) 0.008(2) 0.009(2) 0.003(2)
C8 0.028(3) 0.025(3) 0.037(3) -0.008(2) 0.004(2) -0.004(2)
C7 0.027(3) 0.022(2) 0.026(3) -0.003(2) 0.008(2) 0.001(2)
C3 0.033(3) 0.022(2) 0.021(2) 0.001(2) 0.003(2) 0.004(2)
C13 0.027(3) 0.019(3) 0.057(4) 0.007(2) 0.011(3) -0.010(2)

loop_
_atom_type_symbol
_atom_type_description
_atom_type_scat_dispersion_real
_atom_type_scat_dispersion_imag
_atom_type_scat_source
C C 0.0033 0.0016 'International Tables Vol C Tables 4.2.6.8 and 6.1.1.4'
H H 0.0000 0.0000 'International Tables Vol C Tables 4.2.6.8 and 6.1.1.4'
N N 0.0061 0.0033 'International Tables Vol C Tables 4.2.6.8 and 6.1.1.4'
O O 0.0106 0.0060 'International Tables Vol C Tables 4.2.6.8 and 6.1.1.4'
Pd Pd -0.9988 1.0072 'International Tables Vol C Tables 4.2.6.8 and 6.1.1.4'

loop_
_geom_angle_atom_site_label_1
_geom_angle_atom_site_label_2
_geom_angle_atom_site_label_3
_geom_angle
C18 C17 C22 117.3(4)
C18 C17 Pd2 128.0(4)
C22 C17 Pd2 114.7(4)
C28 C27 C26 116.4(5)
C28 C27 C32 119.5(5)
C26 C27 C32 124.2(4)
C22 C21 C20 117.8(5)
C21 C20 C19 120.4(5)
C21 C22 C17 123.6(5)
C21 C22 N4 122.3(5)
C17 C22 N4 114.1(4)
C29 C28 C27 121.9(6)
C14 C15 C16 121.9(6)
C15 C14 C13 121.2(6)
O3 C26 C27 129.2(5)
C17 Pd2 N3 81.16(19)
C17 Pd2 O4 91.72(17)
N3 Pd2 O4 171.98(16)
C17 Pd2 O3 175.23(17)
N3 Pd2 O3 94.37(16)
O4 Pd2 O3 92.63(14)
C32 O4 Pd2 124.7(3)
C26 O3 Pd2 122.3(3)
C23 N3 N4 106.4(4)
C23 N3 Pd2 139.2(4)
N4 N3 Pd2 114.3(3)
N4 C25 C24 107.4(5)
C25 N4 N3 110.5(4)
C25 N4 C22 133.9(4)
N3 N4 C22 115.6(4)
C19 C18 C17 120.1(5)
O4 C32 C31 116.6(5)
O4 C32 C27 126.6(5)
C31 C32 C27 116.8(5)
C20 C19 C18 120.7(5)
N3 C23 C24 110.0(5)
C28 C29 C30 118.9(5)
C25 C24 C23 105.7(5)
C30 C31 C32 121.4(5)
C31 C30 C29 121.5(5)
C1 Pd1 N1 80.91(19)
C1 Pd1 O2 92.52(17)
N1 Pd1 O2 172.61(16)
C1 Pd1 O1 174.43(17)
N1 Pd1 O1 93.63(16)
O2 Pd1 O1 92.86(14)
C16 O2 Pd1 125.3(3)
C10 O1 Pd1 122.5(3)
C7 N1 N2 106.2(4)
C7 N1 Pd1 138.7(4)
N2 N1 Pd1 114.7(3)
C9 N2 N1 110.4(4)
C9 N2 C6 133.6(5)
N1 N2 C6 116.0(4)
C2 C1 C6 116.4(5)
C2 C1 Pd1 128.4(4)
C6 C1 Pd1 115.1(4)
O2 C16 C15 117.5(5)
O2 C16 C11 125.0(5)
C15 C16 C11 117.5(5)
C5 C6 C1 124.1(5)
C5 C6 N2 122.8(5)
C1 C6 N2 113.1(4)
O1 C10 C11 128.9(5)
C3 C2 C1 120.7(5)
C5 C4 C3 119.9(5)
N2 C9 C8 107.2(5)
C6 C5 C4 117.7(5)
C10 C11 C12 116.1(5)
C10 C11 C16 125.3(5)
C12 C11 C16 118.6(5)
C13 C12 C11 121.8(6)
C9 C8 C7 106.7(5)
N1 C7 C8 109.5(5)
C2 C3 C4 121.1(5)
C12 C13 C14 119.0(5)

loop_
_geom_bond_atom_site_label_1
_geom_bond_atom_site_label_2
_geom_bond_distance
C17 C18 1.398(7)
C17 C22 1.400(7)
C17 Pd2 1.961(5)
C27 C28 1.412(7)
C27 C26 1.433(7)
C27 C32 1.434(7)
C21 C22 1.381(7)
C21 C20 1.392(8)
C20 C19 1.392(8)
C22 N4 1.415(6)
C28 C29 1.371(8)
C15 C14 1.369(8)
C15 C16 1.402(7)
C14 C13 1.401(10)
C26 O3 1.239(6)
Pd2 N3 1.996(4)
Pd2 O4 2.005(4)
Pd2 O3 2.105(4)
O4 C32 1.301(6)
N3 C23 1.340(7)
N3 N4 1.358(6)
C25 N4 1.349(7)
C25 C24 1.378(8)
C18 C19 1.395(7)
C32 C31 1.421(7)
C23 C24 1.392(8)
C29 C30 1.385(9)
C31 C30 1.380(7)
Pd1 C1 1.967(5)
Pd1 N1 1.984(4)
Pd1 O2 1.992(3)
Pd1 O1 2.088(4)
O2 C16 1.308(6)
O1 C10 1.241(6)
N1 C7 1.346(7)
N1 N2 1.360(6)
N2 C9 1.352(7)
N2 C6 1.416(7)
C1 C2 1.388(7)
C1 C6 1.405(7)
C16 C11 1.437(7)
C6 C5 1.380(7)
C10 C11 1.412(7)
C2 C3 1.385(7)
C4 C5 1.386(8)
C4 C3 1.394(8)
C9 C8 1.365(8)
C11 C12 1.432(7)
C12 C13 1.357(9)
C8 C7 1.387(8)
